data_2211735
loop_
_publ_author_name
'Kolehmainen, Erkki'
'Kryuchkov, Fedor'
'Nikiforov, Vladimir'
'Valkonen, Arto'

_publ_section_title
;
 2,2,5,5,6-<i>exo</i>,8,8,9,10,10-Decachlorobornane
;
_journal_coeditor_code BI2116
_journal_issue 1
_journal_name_full 'Acta Crystallographica Section E'
_journal_page_first o327
_journal_page_last o328
_journal_paper_doi 10.1107/S1600536806053517
_journal_volume 63
_journal_year 2007
_chemical_formula_iupac 'C10 H8 Cl10'
_chemical_formula_moiety 'C10 H8 Cl10'
_chemical_formula_sum 'C10 H8 Cl10'
_chemical_formula_weight 482.66
_chemical_name_common 'Parlar 69'
_chemical_name_systematic
;
2,2,5,5,6-exo,8,8,9,10,10-Decachlorobornane
;
_space_group_IT_number 14
_symmetry_cell_setting monoclinic
_symmetry_space_group_name_Hall '-P 2yn'
_symmetry_space_group_name_H-M 'P 1 21/n 1'
_atom_sites_solution_hydrogens geom
_atom_sites_solution_primary direct
_atom_sites_solution_secondary difmap
_cell_angle_alpha 90.00
_cell_angle_beta 91.2825(12)
_cell_angle_gamma 90.00
_cell_formula_units_Z 4
_cell_length_a 8.2822(2)
_cell_length_b 12.8466(3)
_cell_length_c 14.9950(3)
_cell_measurement_reflns_used 25952
_cell_measurement_temperature 173(2)
_cell_measurement_theta_max 28.28
_cell_measurement_theta_min 0.41
_cell_volume 1595.04(6)
_computing_cell_refinement 'DENZO-SMN (Otwinowski & Minor, 1997)'
_computing_data_collection 'COLLECT (Bruker, 2004)'
_computing_data_reduction DENZO-SMN
_computing_molecular_graphics 'ORTEP-3 for Windows (Farrugia, 1997)'
_computing_publication_material 'SHELXL97 and PLATON (Spek, 2003)'
_computing_structure_refinement 'SHELXL97 (Sheldrick, 1997)'
_computing_structure_solution 'SIR2002 (Burla, <i>et al.</i>, 2003)'
_diffrn_ambient_temperature 173(2)
_diffrn_measured_fraction_theta_full 0.993
_diffrn_measured_fraction_theta_max 0.993
_diffrn_measurement_device_type 'Bruker Kappa-APEX-II CCD'
_diffrn_measurement_method '\f and \w'
_diffrn_radiation_monochromator graphite
_diffrn_radiation_source 'fine-focus sealed tube'
_diffrn_radiation_type MoK\a
_diffrn_radiation_wavelength 0.71073
_diffrn_reflns_av_R_equivalents 0.0865
_diffrn_reflns_av_sigmaI/netI 0.0512
_diffrn_reflns_limit_h_max 11
_diffrn_reflns_limit_h_min -10
_diffrn_reflns_limit_k_max 17
_diffrn_reflns_limit_k_min -17
_diffrn_reflns_limit_l_max 19
_diffrn_reflns_limit_l_min -19
_diffrn_reflns_number 25472
_diffrn_reflns_theta_full 28.31
_diffrn_reflns_theta_max 28.31
_diffrn_reflns_theta_min 2.09
_diffrn_standards_number 0
_exptl_absorpt_coefficient_mu 1.730
_exptl_absorpt_correction_T_max 0.813
_exptl_absorpt_correction_T_min 0.735
_exptl_absorpt_correction_type multi-scan
_exptl_absorpt_process_details '(MULABS in PLATON; Spek, 2003)'
_exptl_crystal_colour colourless
_exptl_crystal_density_diffrn 2.010
_exptl_crystal_density_method 'not measured'
_exptl_crystal_description block
_exptl_crystal_F_000 952
_exptl_crystal_size_max 0.20
_exptl_crystal_size_mid 0.13
_exptl_crystal_size_min 0.12
_refine_diff_density_max 0.514
_refine_diff_density_min -0.410
_refine_ls_extinction_method none
_refine_ls_goodness_of_fit_ref 1.046
_refine_ls_hydrogen_treatment constr
_refine_ls_matrix_type full
_refine_ls_number_parameters 181
_refine_ls_number_reflns 3941
_refine_ls_number_restraints 0
_refine_ls_restrained_S_all 1.046
_refine_ls_R_factor_all 0.0617
_refine_ls_R_factor_gt 0.0451
_refine_ls_shift/su_max 0.000
_refine_ls_shift/su_mean 0.000
_refine_ls_structure_factor_coef Fsqd
_refine_ls_weighting_details 'calc w=1/[\s^2^(Fo^2^)+(0.006P)^2^+4.1485P] where P=(Fo^2^+2Fc^2^)/3'
_refine_ls_weighting_scheme calc
_refine_ls_wR_factor_gt 0.0740
_refine_ls_wR_factor_ref 0.0798
_reflns_number_gt 3168
_reflns_number_total 3941
_reflns_threshold_expression I>2\s(I)
_cod_data_source_file bi2116.cif
_cod_data_source_block I
_cod_original_sg_symbol_H-M 'P 21/n'
_cod_database_code 2211735
_cod_database_fobs_code 2211735

loop_
_symmetry_equiv_pos_as_xyz
'x, y, z'
'-x+1/2, y+1/2, -z+1/2'
'-x, -y, -z'
'x-1/2, -y-1/2, z-1/2'

loop_
_atom_site_type_symbol
_atom_site_label
_atom_site_fract_x
_atom_site_fract_y
_atom_site_fract_z
_atom_site_U_iso_or_equiv
_atom_site_adp_type
_atom_site_calc_flag
_atom_site_refinement_flags
_atom_site_occupancy
Cl Cl1 0.22541(9) 0.11810(6) 0.76973(5) 0.02223(17) Uani d . 1
Cl Cl2 0.54571(10) 0.13480(6) 0.83268(5) 0.02242(17) Uani d . 1
Cl Cl3 0.79639(9) 0.27528(7) 0.53264(5) 0.02523(19) Uani d . 1
Cl Cl4 0.83695(9) 0.12901(6) 0.67180(6) 0.02402(18) Uani d . 1
Cl Cl5 0.67091(10) 0.42300(6) 0.67887(6) 0.02484(18) Uani d . 1
Cl Cl6 0.28501(11) 0.43141(7) 0.52678(6) 0.02791(19) Uani d . 1
Cl Cl7 0.44375(11) 0.28792(8) 0.40919(5) 0.0302(2) Uani d . 1
Cl Cl8 0.23456(10) 0.08563(7) 0.48208(6) 0.0301(2) Uani d . 1
Cl Cl9 0.12126(9) 0.34634(6) 0.71414(6) 0.02300(18) Uani d . 1
Cl Cl10 0.38328(11) 0.37207(7) 0.84389(5) 0.02716(19) Uani d . 1
C C1 0.4318(4) 0.2647(2) 0.68881(19) 0.0133(6) Uani d . 1
C C2 0.4220(4) 0.1519(2) 0.7326(2) 0.0166(6) Uani d . 1
C C3 0.4808(4) 0.0800(2) 0.6584(2) 0.0178(6) Uani d . 1
H H3A 0.3917 0.0356 0.6352 0.021 Uiso calc R 1
H H3B 0.5700 0.0350 0.6805 0.021 Uiso calc R 1
C C4 0.5396(4) 0.1549(2) 0.5857(2) 0.0153(6) Uani d . 1
H H4 0.5547 0.1206 0.5266 0.018 Uiso calc R 1
C C5 0.6905(4) 0.2139(2) 0.6206(2) 0.0177(6) Uani d . 1
C C6 0.6204(4) 0.2895(2) 0.6925(2) 0.0163(6) Uani d . 1
H H6 0.6636 0.2668 0.7522 0.020 Uiso calc R 1
C C7 0.4019(4) 0.2378(2) 0.5849(2) 0.0154(6) Uani d . 1
C C8 0.4337(4) 0.3310(3) 0.5220(2) 0.0200(7) Uani d . 1
H H8 0.5407 0.3619 0.5393 0.024 Uiso calc R 1
C C9 0.2333(4) 0.1919(2) 0.5608(2) 0.0199(7) Uani d . 1
H H9A 0.1644 0.2482 0.5358 0.024 Uiso calc R 1
H H9B 0.1831 0.1674 0.6163 0.024 Uiso calc R 1
C C10 0.3352(4) 0.3538(2) 0.7289(2) 0.0173(6) Uani d . 1
H H10 0.3699 0.4186 0.6978 0.021 Uiso calc R 1

loop_
_atom_site_aniso_label
_atom_site_aniso_U_11
_atom_site_aniso_U_22
_atom_site_aniso_U_33
_atom_site_aniso_U_12
_atom_site_aniso_U_13
_atom_site_aniso_U_23
Cl1 0.0193(4) 0.0177(4) 0.0300(4) -0.0014(3) 0.0086(3) 0.0046(3)
Cl2 0.0263(4) 0.0227(4) 0.0181(4) 0.0026(3) -0.0019(3) 0.0051(3)
Cl3 0.0184(4) 0.0341(5) 0.0235(4) -0.0026(3) 0.0063(3) 0.0040(3)
Cl4 0.0148(4) 0.0269(4) 0.0303(4) 0.0048(3) -0.0022(3) 0.0027(3)
Cl5 0.0265(4) 0.0178(4) 0.0303(4) -0.0086(3) 0.0014(3) -0.0005(3)
Cl6 0.0313(4) 0.0262(4) 0.0262(4) 0.0083(4) 0.0012(4) 0.0092(3)
Cl7 0.0296(4) 0.0469(5) 0.0141(4) 0.0010(4) 0.0026(3) 0.0030(4)
Cl8 0.0274(4) 0.0324(5) 0.0302(5) -0.0020(4) -0.0069(4) -0.0135(4)
Cl9 0.0184(4) 0.0212(4) 0.0295(4) 0.0044(3) 0.0039(3) -0.0017(3)
Cl10 0.0379(5) 0.0268(4) 0.0167(4) 0.0063(4) -0.0006(3) -0.0059(3)
C1 0.0163(14) 0.0127(14) 0.0108(14) -0.0007(12) -0.0001(11) 0.0010(11)
C2 0.0151(15) 0.0163(15) 0.0184(15) 0.0001(12) -0.0001(12) 0.0016(12)
C3 0.0159(15) 0.0143(15) 0.0231(16) 0.0016(12) 0.0000(13) -0.0011(12)
C4 0.0147(14) 0.0175(15) 0.0137(14) 0.0019(12) 0.0029(12) -0.0046(11)
C5 0.0130(14) 0.0177(15) 0.0226(16) 0.0024(12) 0.0019(12) 0.0041(13)
C6 0.0157(14) 0.0152(15) 0.0180(15) -0.0020(12) 0.0002(12) 0.0011(12)
C7 0.0160(14) 0.0164(15) 0.0137(14) 0.0010(12) 0.0013(12) -0.0017(11)
C8 0.0215(16) 0.0259(17) 0.0127(15) 0.0033(14) 0.0007(13) 0.0030(13)
C9 0.0180(15) 0.0206(16) 0.0210(16) 0.0005(13) -0.0006(13) -0.0056(13)
C10 0.0190(15) 0.0147(15) 0.0183(16) 0.0001(12) 0.0012(13) 0.0014(12)

loop_
_atom_type_symbol
_atom_type_description
_atom_type_scat_dispersion_real
_atom_type_scat_dispersion_imag
_atom_type_scat_source
C C 0.0033 0.0016 'International Tables Vol C Tables 4.2.6.8 and 6.1.1.4'
H H 0.0000 0.0000 'International Tables Vol C Tables 4.2.6.8 and 6.1.1.4'
Cl Cl 0.1484 0.1585 'International Tables Vol C Tables 4.2.6.8 and 6.1.1.4'

loop_
_geom_angle_atom_site_label_1
_geom_angle_atom_site_label_2
_geom_angle_atom_site_label_3
_geom_angle
C10 C1 C6 111.0(2)
C10 C1 C2 119.1(2)
C6 C1 C2 103.1(2)
C10 C1 C7 118.1(2)
C6 C1 C7 101.9(2)
C2 C1 C7 101.3(2)
C3 C2 C1 103.2(2)
C3 C2 Cl1 112.7(2)
C1 C2 Cl1 113.9(2)
C3 C2 Cl2 110.2(2)
C1 C2 Cl2 114.7(2)
Cl1 C2 Cl2 102.44(16)
C2 C3 C4 104.4(2)
C2 C3 H3A 110.9
C4 C3 H3A 110.9
C2 C3 H3B 110.9
C4 C3 H3B 110.9
H3A C3 H3B 108.9
C3 C4 C5 109.4(2)
C3 C4 C7 100.9(2)
C5 C4 C7 104.6(2)
C3 C4 H4 113.6
C5 C4 H4 113.6
C7 C4 H4 113.6
C4 C5 C6 103.1(2)
C4 C5 Cl3 112.0(2)
C6 C5 Cl3 115.4(2)
C4 C5 Cl4 112.4(2)
C6 C5 Cl4 109.9(2)
Cl3 C5 Cl4 104.28(15)
C5 C6 C1 103.3(2)
C5 C6 Cl5 115.2(2)
C1 C6 Cl5 115.0(2)
C5 C6 H6 107.7
C1 C6 H6 107.7
Cl5 C6 H6 107.7
C8 C7 C9 108.4(3)
C8 C7 C4 113.5(2)
C9 C7 C4 113.3(2)
C8 C7 C1 113.5(2)
C9 C7 C1 115.2(2)
C4 C7 C1 92.4(2)
C7 C8 Cl7 110.5(2)
C7 C8 Cl6 114.0(2)
Cl7 C8 Cl6 108.01(16)
C7 C8 H8 108.1
Cl7 C8 H8 108.1
Cl6 C8 H8 108.1
C7 C9 Cl8 115.0(2)
C7 C9 H9A 108.5
Cl8 C9 H9A 108.5
C7 C9 H9B 108.5
Cl8 C9 H9B 108.5
H9A C9 H9B 107.5
C1 C10 Cl10 111.9(2)
C1 C10 Cl9 116.0(2)
Cl10 C10 Cl9 109.17(17)
C1 C10 H10 106.4
Cl10 C10 H10 106.4
Cl9 C10 H10 106.4

loop_
_geom_bond_atom_site_label_1
_geom_bond_atom_site_label_2
_geom_bond_distance
Cl1 C2 1.786(3)
Cl2 C2 1.811(3)
Cl3 C5 1.784(3)
Cl4 C5 1.791(3)
Cl5 C6 1.778(3)
Cl6 C8 1.786(3)
Cl7 C8 1.783(3)
Cl8 C9 1.805(3)
Cl9 C10 1.783(3)
Cl10 C10 1.776(3)
C1 C10 1.527(4)
C1 C6 1.594(4)
C1 C2 1.594(4)
C1 C7 1.610(4)
C2 C3 1.534(4)
C3 C4 1.541(4)
C3 H3A 0.990
C3 H3B 0.990
C4 C5 1.544(4)
C4 C7 1.561(4)
C4 H4 1.000
C5 C6 1.572(4)
C6 H6 1.000
C7 C8 1.550(4)
C7 C9 1.551(4)
C8 H8 1.000
C9 H9A 0.990
C9 H9B 0.990
C10 H10 1.000

loop_
_geom_hbond_atom_site_label_D
_geom_hbond_atom_site_label_H
_geom_hbond_atom_site_label_A
_geom_hbond_site_symmetry_A
_geom_hbond_distance_DH
_geom_hbond_distance_HA
_geom_hbond_distance_DA
_geom_hbond_angle_DHA
_geom_hbond_publ_flag
C10 H10 Cl1 2_556 1.00 2.73 3.433(3) 127.7 no
C3 H3A Cl8 . 0.99 2.69 3.304(3) 120.3 no
C3 H3B Cl4 . 0.99 2.53 3.018(3) 110.5 no
C6 H6 Cl2 . 1.00 2.31 2.969(3) 122.3 no
C8 H8 Cl5 . 1.00 2.46 3.253(3) 135.8 no
C9 H9A Cl6 . 0.99 2.56 3.150(3) 118.0 no
C9 H9B Cl1 . 0.99 2.40 3.275(3) 146.5 no
C9 H9B Cl9 . 0.99 2.78 3.191(3) 105.4 no
C10 H10 Cl5 . 1.00 2.52 3.030(3) 111.5 no
C10 H10 Cl6 . 1.00 2.65 3.209(3) 115.5 no

loop_
_geom_torsion_atom_site_label_1
_geom_torsion_atom_site_label_2
_geom_torsion_atom_site_label_3
_geom_torsion_atom_site_label_4
_geom_torsion
C10 C1 C2 C3 160.8(2)
C6 C1 C2 C3 -75.8(3)
C7 C1 C2 C3 29.4(3)
C10 C1 C2 Cl1 38.3(3)
C6 C1 C2 Cl1 161.7(2)
C7 C1 C2 Cl1 -93.1(2)
C10 C1 C2 Cl2 -79.3(3)
C6 C1 C2 Cl2 44.1(3)
C7 C1 C2 Cl2 149.3(2)
C1 C2 C3 C4 7.3(3)
Cl1 C2 C3 C4 130.5(2)
Cl2 C2 C3 C4 -115.7(2)
C2 C3 C4 C5 67.0(3)
C2 C3 C4 C7 -42.9(3)
C3 C4 C5 C6 -70.7(3)
C7 C4 C5 C6 36.7(3)
C3 C4 C5 Cl3 164.5(2)
C7 C4 C5 Cl3 -88.0(2)
C3 C4 C5 Cl4 47.5(3)
C7 C4 C5 Cl4 155.0(2)
C4 C5 C6 C1 -0.7(3)
Cl3 C5 C6 C1 121.7(2)
Cl4 C5 C6 C1 -120.8(2)
C4 C5 C6 Cl5 -126.9(2)
Cl3 C5 C6 Cl5 -4.5(3)
Cl4 C5 C6 Cl5 113.0(2)
C10 C1 C6 C5 -160.3(2)
C2 C1 C6 C5 71.0(3)
C7 C1 C6 C5 -33.7(3)
C10 C1 C6 Cl5 -34.0(3)
C2 C1 C6 Cl5 -162.6(2)
C7 C1 C6 Cl5 92.6(2)
C3 C4 C7 C8 175.3(2)
C5 C4 C7 C8 61.7(3)
C3 C4 C7 C9 -60.5(3)
C5 C4 C7 C9 -174.1(3)
C3 C4 C7 C1 58.3(2)
C5 C4 C7 C1 -55.3(3)
C10 C1 C7 C8 58.0(3)
C6 C1 C7 C8 -63.9(3)
C2 C1 C7 C8 -170.0(2)
C10 C1 C7 C9 -67.9(3)
C6 C1 C7 C9 170.3(2)
C2 C1 C7 C9 64.1(3)
C10 C1 C7 C4 174.9(3)
C6 C1 C7 C4 53.1(2)
C2 C1 C7 C4 -53.1(2)
C9 C7 C8 Cl7 -64.0(3)
C4 C7 C8 Cl7 62.8(3)
C1 C7 C8 Cl7 166.6(2)
C9 C7 C8 Cl6 57.8(3)
C4 C7 C8 Cl6 -175.4(2)
C1 C7 C8 Cl6 -71.6(3)
C8 C7 C9 Cl8 93.3(3)
C4 C7 C9 Cl8 -33.6(3)
C1 C7 C9 Cl8 -138.3(2)
C6 C1 C10 Cl10 -63.1(3)
C2 C1 C10 Cl10 56.4(3)
C7 C1 C10 Cl10 179.9(2)
C6 C1 C10 Cl9 170.7(2)
C2 C1 C10 Cl9 -69.8(3)
C7 C1 C10 Cl9 53.7(3)

loop_
_cod_related_entry_id
_cod_related_entry_database
_cod_related_entry_code
1 ChemSpider 10441554
